data_2012614
loop_
_publ_author_name
'Freire, Eleonora'
'Baggio, Sergio'
'Mu\~noz, Juan Carlos'
'Baggio, Ricardo'

_publ_section_title
;
 Two nickel complexes stabilized by nitrate counter-ions
;
_journal_issue 4
_journal_name_full 'Acta Crystallographica Section C'
_journal_page_first m221
_journal_page_last m224
_journal_paper_doi 10.1107/S0108270102002834
_journal_volume 58
_journal_year 2002
_chemical_formula_iupac ' [Ni1 (C16 H16 N2)2 (H2 O1)2] (N1 O3)2, C1 H4 O1'
_chemical_formula_moiety 'C32 H36 N4 Ni O2 2+, 2N O3 1-, C H4 O'
_chemical_formula_sum 'C33 H40 N6 Ni O9'
_chemical_formula_weight 723.42
_chemical_name_systematic
;
Diaqua-bis(3,4,7,8-Tetramethyl-1,10-phenanthroline-N,N')nickel(II)
dinitrate, methanol solvate
;
_space_group_IT_number 14
_symmetry_cell_setting monoclinic
_symmetry_space_group_name_Hall '-P 2yn'
_symmetry_space_group_name_H-M 'P 1 21/n 1'
_atom_sites_solution_hydrogens mixed
_atom_sites_solution_primary direct
_atom_sites_solution_secondary difmap
_audit_creation_method SHELXL-97
_cell_angle_alpha 90.00
_cell_angle_beta 115.310(10)
_cell_angle_gamma 90.00
_cell_formula_units_Z 4
_cell_length_a 11.8030(10)
_cell_length_b 25.951(2)
_cell_length_c 12.3100(10)
_cell_measurement_reflns_used 16736
_cell_measurement_temperature 298(2)
_cell_measurement_theta_max 28.10
_cell_measurement_theta_min 1.57
_cell_volume 3408.6(6)
_computing_cell_refinement 'SAINT-NT (Bruker, 2000)'
_computing_data_collection 'SMART-NT (Bruker, 2001)'
_computing_data_reduction SAINT-NT
_computing_molecular_graphics 'XP in SHELXTL/PC (Sheldrick, 1994)'
_computing_publication_material SHELXL97
_computing_structure_refinement 'SHELXL97 (Sheldrick, 1997)'
_computing_structure_solution 'SHELXS97 (Sheldrick, 1997)'
_diffrn_ambient_temperature 298(2)
_diffrn_measured_fraction_theta_full 0.956
_diffrn_measured_fraction_theta_max 0.956
_diffrn_measurement_device_type 'CCD area detector'
_diffrn_measurement_method '\f and \w'
_diffrn_radiation_monochromator graphite
_diffrn_radiation_source 'fine-focus sealed tube'
_diffrn_radiation_type MoK\a
_diffrn_radiation_wavelength 0.71073
_diffrn_reflns_av_R_equivalents 0.033
_diffrn_reflns_av_sigmaI/netI 0.051
_diffrn_reflns_limit_h_max 14
_diffrn_reflns_limit_h_min -14
_diffrn_reflns_limit_k_max 32
_diffrn_reflns_limit_k_min -31
_diffrn_reflns_limit_l_max 15
_diffrn_reflns_limit_l_min -11
_diffrn_reflns_number 16404
_diffrn_reflns_theta_full 27.00
_diffrn_reflns_theta_max 27.00
_diffrn_reflns_theta_min 1.57
_exptl_absorpt_coefficient_mu 0.632
_exptl_absorpt_correction_T_max 0.93
_exptl_absorpt_correction_T_min 0.84
_exptl_absorpt_correction_type 'empirical from intensities'
_exptl_absorpt_process_details 'SADABS in SAINT-NT (Bruker, 2000)'
_exptl_crystal_colour 'pale violet'
_exptl_crystal_density_diffrn 1.410
_exptl_crystal_density_method 'not measured'
_exptl_crystal_description plates
_exptl_crystal_F_000 1520
_exptl_crystal_size_max 0.40
_exptl_crystal_size_mid 0.30
_exptl_crystal_size_min 0.12
_refine_diff_density_max 0.697
_refine_diff_density_min -0.519
_refine_ls_extinction_method none
_refine_ls_goodness_of_fit_ref 0.951
_refine_ls_hydrogen_treatment mixed
_refine_ls_matrix_type full
_refine_ls_number_parameters 472
_refine_ls_number_reflns 7275
_refine_ls_number_restraints 10
_refine_ls_restrained_S_all 0.989
_refine_ls_R_factor_all 0.084
_refine_ls_R_factor_gt 0.056
_refine_ls_shift/su_max 0.006
_refine_ls_shift/su_mean 0.001
_refine_ls_structure_factor_coef Fsqd
_refine_ls_weighting_details 'calc w = 1/[\s^2^(Fo^2^)+(0.104P)^2^] where P = (Fo^2^+2Fc^2^)/3'
_refine_ls_weighting_scheme calc
_refine_ls_wR_factor_gt 0.150
_refine_ls_wR_factor_ref 0.163
_reflns_number_gt 4648
_reflns_number_total 7275
_reflns_threshold_expression I>2\s(I)
_cod_data_source_file bk1640.cif
_cod_data_source_block I
_cod_depositor_comments
;
The following automatic conversions were performed:
'_geom_bond_publ_flag' value 'Y' changed to 'y' according to
'/home/saulius/struct/CIF-dictionaries/cif_core.dic' dictionary named
'cif_core.dic' version 2.4.1 from 2010-06-29 (6 times).

Automatic conversion script
Id: cif_fix_enum 1527 2010-12-29 10:47:43Z saulius 

The following automatic conversions were performed:

'_geom_bond_publ_flag' value 'Y' changed to 'y' according to
/home/saulius/struct/CIF-dictionaries/cif_core.dic dictionary named
'cif_core.dic' version 2.4.1 from 2010-06-29 (6
times).

'_geom_angle_publ_flag' value 'Y' changed to 'y' according
to /home/saulius/struct/CIF-dictionaries/cif_core.dic dictionary
named 'cif_core.dic' version 2.4.1 from 2010-06-29 (15 times).

Automatic conversion script
Id: cif_fix_values 1715 2011-07-08 13:25:40Z adriana 

The following automatic conversions were performed:

'_atom_sites_solution_hydrogens' value 'geom+difmap' was changed to
'mixed'.

Automatic conversion script
Id: cif_fix_values 6452 2018-10-05 10:23:21Z andrius 
;
_cod_original_cell_volume 3408.4(4)
_cod_original_sg_symbol_H-M 'P 21/n'
_cod_database_code 2012614

loop_
_symmetry_equiv_pos_as_xyz
'x, y, z'
'-x+1/2, y+1/2, -z+1/2'
'-x, -y, -z'
'x-1/2, -y-1/2, z-1/2'

loop_
_atom_site_label
_atom_site_fract_x
_atom_site_fract_y
_atom_site_fract_z
_atom_site_U_iso_or_equiv
_atom_site_adp_type
_atom_site_calc_flag
_atom_site_refinement_flags
_atom_site_occupancy
_atom_site_disorder_assembly
_atom_site_disorder_group
_atom_site_type_symbol
Ni1 0.34455(4) 0.891896(14) 0.22967(4) 0.04620(16) Uani d . 1 . . Ni
O1W 0.5272(3) 0.89432(11) 0.2410(3) 0.0654(7) Uani d D 1 . . O
H1WA 0.588(4) 0.9050(19) 0.298(4) 0.15(2) Uiso d D 1 . . H
H1WB 0.556(4) 0.8683(14) 0.221(4) 0.108(18) Uiso d D 1 . . H
O2W 0.3704(3) 0.96657(10) 0.2986(3) 0.0651(7) Uani d D 1 . . O
H2WA 0.326(3) 0.974(2) 0.331(4) 0.13(2) Uiso d D 1 . . H
H2WB 0.442(2) 0.9693(14) 0.343(3) 0.056(13) Uiso d D 1 . . H
N1A 0.2736(2) 0.92184(10) 0.0589(2) 0.0483(6) Uani d . 1 . . N
N2A 0.1559(3) 0.89823(9) 0.1926(3) 0.0492(6) Uani d . 1 . . N
C1A 0.3339(3) 0.93302(13) -0.0076(3) 0.0593(9) Uani d . 1 . . C
H1A 0.4205 0.9292 0.0275 0.071 Uiso calc R 1 . . H
C2A 0.2770(4) 0.95008(14) -0.1260(3) 0.0648(10) Uani d . 1 . . C
C3A 0.1486(4) 0.95613(13) -0.1805(3) 0.0620(9) Uani d . 1 . . C
C4A 0.0810(3) 0.94589(11) -0.1109(3) 0.0520(8) Uani d . 1 . . C
C5A -0.0513(3) 0.95371(12) -0.1522(3) 0.0589(9) Uani d . 1 . . C
H5A -0.0976 0.9663 -0.2294 0.071 Uiso calc R 1 . . H
C6A -0.1100(3) 0.94340(12) -0.0829(3) 0.0590(9) Uani d . 1 . . C
H6A -0.1957 0.9494 -0.1132 0.071 Uiso calc R 1 . . H
C7A -0.0459(3) 0.92360(11) 0.0355(3) 0.0516(8) Uani d . 1 . . C
C8A -0.1045(3) 0.90950(13) 0.1104(4) 0.0609(9) Uani d . 1 . . C
C9A -0.0316(4) 0.89113(14) 0.2240(4) 0.0675(10) Uani d . 1 . . C
C10A 0.0989(4) 0.88634(12) 0.2614(3) 0.0596(9) Uani d . 1 . . C
H10A 0.1475 0.8742 0.3386 0.072 Uiso calc R 1 . . H
C11A 0.0841(3) 0.91630(11) 0.0805(3) 0.0463(7) Uani d . 1 . . C
C12A 0.1472(3) 0.92866(11) 0.0072(3) 0.0460(7) Uani d . 1 . . C
C13A 0.3603(4) 0.9605(2) -0.1885(4) 0.0936(14) Uani d . 1 . . C
H13A 0.3328 0.9401 -0.2603 0.140 Uiso calc R 1 . . H
H13B 0.4452 0.9518 -0.1359 0.140 Uiso calc R 1 . . H
H13C 0.3556 0.9964 -0.2092 0.140 Uiso calc R 1 . . H
C14A 0.0822(4) 0.97219(18) -0.3091(4) 0.0892(14) Uani d . 1 . . C
H14A 0.1398 0.9899 -0.3325 0.134 Uiso calc R 1 . . H
H14B 0.0141 0.9948 -0.3187 0.134 Uiso calc R 1 . . H
H14C 0.0502 0.9423 -0.3587 0.134 Uiso calc R 1 . . H
C15A -0.2441(4) 0.91467(18) 0.0668(5) 0.0887(14) Uani d . 1 . . C
H15A -0.2756 0.9392 0.0024 0.133 Uiso calc R 1 . . H
H15B -0.2624 0.9262 0.1316 0.133 Uiso calc R 1 . . H
H15C -0.2831 0.8819 0.0386 0.133 Uiso calc R 1 . . H
C16A -0.0845(5) 0.8739(2) 0.3113(5) 0.0967(15) Uani d . 1 . . C
H16A -0.1327 0.9014 0.3228 0.145 Uiso calc R 1 . . H
H16B -0.0168 0.8651 0.3870 0.145 Uiso calc R 1 . . H
H16C -0.1372 0.8444 0.2793 0.145 Uiso calc R 1 . . H
N1B 0.4086(2) 0.85478(9) 0.3941(2) 0.0504(7) Uani d . 1 . . N
N2B 0.3270(2) 0.81590(10) 0.1745(2) 0.0499(6) Uani d . 1 . . N
C1B 0.4566(3) 0.87434(13) 0.5047(3) 0.0558(9) Uani d . 1 . . C
H1B 0.4579 0.9100 0.5123 0.067 Uiso calc R 1 . . H
C2B 0.5054(3) 0.84504(14) 0.6103(3) 0.0617(9) Uani d . 1 . . C
C3B 0.5026(4) 0.79205(14) 0.6020(3) 0.0645(10) Uani d . 1 . . C
C4B 0.4560(3) 0.77028(13) 0.4860(3) 0.0595(9) Uani d . 1 . . C
C5B 0.4535(4) 0.71559(14) 0.4645(4) 0.0750(12) Uani d . 1 . . C
H5B 0.4798 0.6930 0.5293 0.090 Uiso calc R 1 . . H
C6B 0.4144(4) 0.69670(14) 0.3534(4) 0.0803(13) Uani d . 1 . . C
H6B 0.4163 0.6612 0.3438 0.096 Uiso calc R 1 . . H
C7B 0.3700(3) 0.72834(12) 0.2494(3) 0.0600(9) Uani d . 1 . . C
C8B 0.3272(4) 0.71017(14) 0.1299(4) 0.0682(10) Uani d . 1 . . C
C9B 0.2840(4) 0.74465(15) 0.0373(4) 0.0694(10) Uani d . 1 . . C
C10B 0.2853(3) 0.79697(14) 0.0647(3) 0.0587(9) Uani d . 1 . . C
H10B 0.2546 0.8201 0.0010 0.070 Uiso calc R 1 . . H
C11B 0.3681(3) 0.78172(11) 0.2666(3) 0.0488(8) Uani d . 1 . . C
C12B 0.4113(3) 0.80223(12) 0.3855(3) 0.0499(8) Uani d . 1 . . C
C13B 0.5609(4) 0.87319(17) 0.7291(3) 0.0854(13) Uani d . 1 . . C
H13D 0.5552 0.9097 0.7149 0.128 Uiso calc R 1 . . H
H13E 0.6473 0.8636 0.7727 0.128 Uiso calc R 1 . . H
H13F 0.5156 0.8642 0.7751 0.128 Uiso calc R 1 . . H
C14B 0.5463(5) 0.75900(18) 0.7131(4) 0.0926(14) Uani d . 1 . . C
H14D 0.5952 0.7795 0.7824 0.139 Uiso calc R 1 . . H
H14E 0.5967 0.7312 0.7064 0.139 Uiso calc R 1 . . H
H14F 0.4750 0.7452 0.7215 0.139 Uiso calc R 1 . . H
C15B 0.3306(5) 0.65298(15) 0.1046(5) 0.1036(17) Uani d . 1 . . C
H15D 0.2737 0.6459 0.0228 0.155 Uiso calc R 1 . . H
H15E 0.3063 0.6335 0.1575 0.155 Uiso calc R 1 . . H
H15F 0.4140 0.6434 0.1176 0.155 Uiso calc R 1 . . H
C16B 0.2341(5) 0.73004(18) -0.0939(4) 0.0963(15) Uani d . 1 . . C
H16D 0.3022 0.7194 -0.1116 0.144 Uiso calc R 1 . . H
H16E 0.1930 0.7592 -0.1427 0.144 Uiso calc R 1 . . H
H16F 0.1753 0.7023 -0.1106 0.144 Uiso calc R 1 . . H
N1C 0.7013(3) 0.98115(13) 0.4829(3) 0.0645(8) Uani d . 1 . . N
O1C 0.7260(3) 0.94835(12) 0.4254(3) 0.0927(9) Uani d . 1 . . O
O2C 0.5966(3) 1.00031(16) 0.4404(4) 0.1426(17) Uani d . 1 . . O
O3C 0.7730(3) 1.00221(18) 0.5705(3) 0.1498(19) Uani d . 1 . . O
N1D 0.4405(5) 0.1931(2) 0.9591(5) 0.1074(14) Uani d . 1 . . N
O1D 0.3995(3) 0.18804(15) 0.8538(3) 0.1099(11) Uani d . 1 . . O
O2D 0.5117(4) 0.16122(19) 1.0266(4) 0.1329(14) Uani d . 1 . . O
O3D 0.4273(9) 0.2314(3) 1.0060(5) 0.286(5) Uani d . 1 . . O
O1X 0.6846(10) 0.6840(4) 0.0233(11) 0.140(3) Uiso d PD 0.401(8) A 1 O
C1X 0.716(2) 0.6730(10) 0.138(2) 0.140(3) Uiso d PD 0.401(8) A 1 C
O1Y 0.6240(16) 0.6798(6) 0.1494(16) 0.140(3) Uiso d PD 0.294(9) B 2 O
C1Y 0.742(2) 0.6734(11) 0.217(2) 0.140(3) Uiso d PD 0.294(9) B 2 C
O1Z 0.674(4) 0.6672(15) 0.104(4) 0.140(3) Uiso d PD 0.151(9) C 3 O
C1Z 0.764(4) 0.6970(19) 0.175(5) 0.140(3) Uiso d PD 0.151(9) C 3 C

loop_
_atom_site_aniso_label
_atom_site_aniso_U_11
_atom_site_aniso_U_22
_atom_site_aniso_U_33
_atom_site_aniso_U_12
_atom_site_aniso_U_13
_atom_site_aniso_U_23
Ni1 0.0555(3) 0.0376(2) 0.0446(3) 0.00071(18) 0.0205(2) 0.00038(17)
O1W 0.0573(15) 0.0677(17) 0.0687(19) -0.0022(14) 0.0244(14) -0.0111(14)
O2W 0.077(2) 0.0460(13) 0.0694(18) -0.0021(14) 0.0279(18) -0.0074(13)
N1A 0.0518(16) 0.0452(14) 0.0505(16) 0.0048(12) 0.0243(13) 0.0077(12)
N2A 0.0584(17) 0.0411(14) 0.0531(17) -0.0050(12) 0.0287(14) -0.0044(12)
C1A 0.062(2) 0.058(2) 0.065(2) 0.0080(17) 0.0331(19) 0.0100(18)
C2A 0.078(3) 0.061(2) 0.068(2) 0.0178(19) 0.043(2) 0.0196(18)
C3A 0.081(3) 0.0519(19) 0.054(2) 0.0080(18) 0.030(2) 0.0077(17)
C4A 0.065(2) 0.0367(16) 0.051(2) 0.0065(15) 0.0215(17) 0.0018(14)
C5A 0.063(2) 0.0420(18) 0.059(2) 0.0017(16) 0.0133(19) -0.0003(16)
C6A 0.052(2) 0.0461(18) 0.070(2) -0.0021(15) 0.0179(19) -0.0077(17)
C7A 0.054(2) 0.0343(15) 0.066(2) -0.0057(14) 0.0256(17) -0.0117(15)
C8A 0.061(2) 0.0470(18) 0.080(3) -0.0062(16) 0.035(2) -0.0105(18)
C9A 0.076(3) 0.059(2) 0.085(3) -0.0131(19) 0.052(2) -0.012(2)
C10A 0.075(2) 0.0523(19) 0.057(2) -0.0051(17) 0.0333(19) -0.0011(16)
C11A 0.0542(19) 0.0329(15) 0.0516(19) -0.0033(13) 0.0225(16) -0.0060(14)
C12A 0.058(2) 0.0339(15) 0.0469(18) 0.0032(14) 0.0232(16) -0.0006(13)
C13A 0.103(3) 0.115(4) 0.082(3) 0.022(3) 0.057(3) 0.032(3)
C14A 0.101(3) 0.097(3) 0.066(3) 0.014(3) 0.032(2) 0.026(2)
C15A 0.061(2) 0.094(3) 0.117(4) -0.008(2) 0.043(3) -0.007(3)
C16A 0.100(3) 0.116(4) 0.100(4) -0.012(3) 0.068(3) 0.003(3)
N1B 0.0637(17) 0.0380(13) 0.0485(16) 0.0039(12) 0.0231(14) -0.0020(12)
N2B 0.0583(17) 0.0458(14) 0.0469(16) -0.0029(12) 0.0237(13) -0.0069(12)
C1B 0.070(2) 0.0463(17) 0.048(2) 0.0058(16) 0.0224(18) -0.0030(15)
C2B 0.071(2) 0.064(2) 0.049(2) 0.0124(18) 0.0232(18) -0.0019(17)
C3B 0.082(3) 0.064(2) 0.052(2) 0.020(2) 0.033(2) 0.0127(18)
C4B 0.076(2) 0.0482(19) 0.060(2) 0.0121(17) 0.034(2) 0.0089(16)
C5B 0.114(3) 0.0422(19) 0.078(3) 0.011(2) 0.050(3) 0.0146(19)
C6B 0.123(4) 0.0338(18) 0.092(3) 0.004(2) 0.053(3) 0.0027(19)
C7B 0.079(2) 0.0390(17) 0.067(2) -0.0026(16) 0.036(2) -0.0078(16)
C8B 0.088(3) 0.0451(19) 0.081(3) -0.0068(19) 0.045(2) -0.0161(19)
C9B 0.082(3) 0.065(2) 0.067(3) -0.005(2) 0.036(2) -0.022(2)
C10B 0.069(2) 0.058(2) 0.049(2) -0.0024(17) 0.0248(18) -0.0080(16)
C11B 0.059(2) 0.0389(16) 0.0535(19) -0.0014(14) 0.0285(16) -0.0029(14)
C12B 0.064(2) 0.0387(16) 0.0504(19) 0.0030(14) 0.0271(17) 0.0001(14)
C13B 0.111(4) 0.087(3) 0.046(2) 0.015(3) 0.022(2) -0.005(2)
C14B 0.128(4) 0.091(3) 0.062(3) 0.037(3) 0.044(3) 0.031(2)
C15B 0.154(5) 0.054(2) 0.110(4) -0.009(3) 0.063(3) -0.033(2)
C16B 0.125(4) 0.092(3) 0.070(3) -0.001(3) 0.040(3) -0.035(3)
N1C 0.061(2) 0.070(2) 0.0529(19) 0.0087(17) 0.0159(17) -0.0011(16)
O1C 0.103(2) 0.082(2) 0.089(2) 0.0252(17) 0.0369(18) -0.0079(17)
O2C 0.075(2) 0.164(4) 0.172(4) -0.012(2) 0.036(2) -0.098(3)
O3C 0.087(2) 0.208(5) 0.099(3) 0.030(3) -0.012(2) -0.070(3)
N1D 0.145(4) 0.116(4) 0.083(3) 0.024(3) 0.069(3) 0.012(3)
O1D 0.134(3) 0.128(3) 0.070(2) 0.010(2) 0.046(2) -0.004(2)
O2D 0.131(3) 0.153(4) 0.120(3) 0.016(3) 0.060(3) 0.032(3)
O3D 0.478(12) 0.248(7) 0.155(5) 0.185(8) 0.158(6) -0.016(5)

loop_
_atom_type_symbol
_atom_type_description
_atom_type_scat_dispersion_real
_atom_type_scat_dispersion_imag
_atom_type_scat_source
C C 0.0033 0.0016 'International Tables Vol C Tables 4.2.6.8 and 6.1.1.4'
H H 0.0000 0.0000 'International Tables Vol C Tables 4.2.6.8 and 6.1.1.4'
N N 0.0061 0.0033 'International Tables Vol C Tables 4.2.6.8 and 6.1.1.4'
O O 0.0106 0.0060 'International Tables Vol C Tables 4.2.6.8 and 6.1.1.4'
Ni Ni 0.3393 1.1124 'International Tables Vol C Tables 4.2.6.8 and 6.1.1.4'

loop_
_geom_angle_atom_site_label_1
_geom_angle_atom_site_label_2
_geom_angle_atom_site_label_3
_geom_angle
_geom_angle_publ_flag
N1A Ni1 N2B 94.88(10) y
N1A Ni1 N1B 174.33(10) y
N2B Ni1 N1B 79.67(10) y
N1A Ni1 N2A 79.39(11) y
N2B Ni1 N2A 93.21(10) y
N1B Ni1 N2A 99.21(11) y
N1A Ni1 O2W 89.41(11) y
N2B Ni1 O2W 175.63(11) y
N1B Ni1 O2W 96.06(10) y
N2A Ni1 O2W 88.41(12) y
N1A Ni1 O1W 90.83(11) y
N2B Ni1 O1W 90.36(11) y
N1B Ni1 O1W 90.78(11) y
N2A Ni1 O1W 169.84(11) y
O2W Ni1 O1W 88.72(13) y
Ni1 O1W H1WA 125(4) ?
Ni1 O1W H1WB 119(3) ?
H1WA O1W H1WB 102(3) ?
Ni1 O2W H2WA 114(4) ?
Ni1 O2W H2WB 107(3) ?
H2WA O2W H2WB 112(3) ?
C1A N1A C12A 117.0(3) ?
C1A N1A Ni1 128.5(2) ?
C12A N1A Ni1 114.4(2) ?
C10A N2A C11A 117.6(3) ?
C10A N2A Ni1 129.1(3) ?
C11A N2A Ni1 113.3(2) ?
N1A C1A C2A 124.8(3) ?
N1A C1A H1A 117.6 ?
C2A C1A H1A 117.6 ?
C3A C2A C1A 119.0(3) ?
C3A C2A C13A 123.4(4) ?
C1A C2A C13A 117.6(4) ?
C2A C3A C4A 117.9(3) ?
C2A C3A C14A 121.2(4) ?
C4A C3A C14A 121.0(4) ?
C12A C4A C3A 118.5(3) ?
C12A C4A C5A 117.0(3) ?
C3A C4A C5A 124.4(3) ?
C6A C5A C4A 121.9(3) ?
C6A C5A H5A 119.1 ?
C4A C5A H5A 119.1 ?
C5A C6A C7A 122.3(3) ?
C5A C6A H6A 118.9 ?
C7A C6A H6A 118.9 ?
C11A C7A C8A 117.6(3) ?
C11A C7A C6A 117.8(3) ?
C8A C7A C6A 124.6(3) ?
C9A C8A C7A 119.0(3) ?
C9A C8A C15A 120.4(4) ?
C7A C8A C15A 120.6(4) ?
C8A C9A C10A 118.8(4) ?
C8A C9A C16A 123.6(4) ?
C10A C9A C16A 117.6(4) ?
N2A C10A C9A 123.6(4) ?
N2A C10A H10A 118.2 ?
C9A C10A H10A 118.2 ?
N2A C11A C7A 123.4(3) ?
N2A C11A C12A 116.9(3) ?
C7A C11A C12A 119.8(3) ?
N1A C12A C4A 122.9(3) ?
N1A C12A C11A 116.0(3) ?
C4A C12A C11A 121.1(3) ?
C2A C13A H13A 109.5 ?
C2A C13A H13B 109.5 ?
H13A C13A H13B 109.5 ?
C2A C13A H13C 109.5 ?
H13A C13A H13C 109.5 ?
H13B C13A H13C 109.5 ?
C3A C14A H14A 109.5 ?
C3A C14A H14B 109.5 ?
H14A C14A H14B 109.5 ?
C3A C14A H14C 109.5 ?
H14A C14A H14C 109.5 ?
H14B C14A H14C 109.5 ?
C8A C15A H15A 109.5 ?
C8A C15A H15B 109.5 ?
H15A C15A H15B 109.5 ?
C8A C15A H15C 109.5 ?
H15A C15A H15C 109.5 ?
H15B C15A H15C 109.5 ?
C9A C16A H16A 109.5 ?
C9A C16A H16B 109.5 ?
H16A C16A H16B 109.5 ?
C9A C16A H16C 109.5 ?
H16A C16A H16C 109.5 ?
H16B C16A H16C 109.5 ?
C1B N1B C12B 116.4(3) ?
C1B N1B Ni1 129.8(2) ?
C12B N1B Ni1 113.5(2) ?
C10B N2B C11B 117.2(3) ?
C10B N2B Ni1 129.2(2) ?
C11B N2B Ni1 113.6(2) ?
N1B C1B C2B 124.7(3) ?
N1B C1B H1B 117.7 ?
C2B C1B H1B 117.7 ?
C3B C2B C1B 119.1(3) ?
C3B C2B C13B 122.7(4) ?
C1B C2B C13B 118.2(3) ?
C2B C3B C4B 117.5(3) ?
C2B C3B C14B 120.9(4) ?
C4B C3B C14B 121.7(3) ?
C12B C4B C3B 119.8(3) ?
C12B C4B C5B 116.9(3) ?
C3B C4B C5B 123.3(3) ?
C6B C5B C4B 121.4(4) ?
C6B C5B H5B 119.3 ?
C4B C5B H5B 119.3 ?
C5B C6B C7B 122.9(3) ?
C5B C6B H6B 118.5 ?
C7B C6B H6B 118.5 ?
C11B C7B C8B 117.6(3) ?
C11B C7B C6B 117.3(3) ?
C8B C7B C6B 125.1(3) ?
C9B C8B C7B 119.3(3) ?
C9B C8B C15B 120.2(4) ?
C7B C8B C15B 120.6(4) ?
C8B C9B C10B 118.3(3) ?
C8B C9B C16B 124.3(4) ?
C10B C9B C16B 117.4(4) ?
N2B C10B C9B 124.7(4) ?
N2B C10B H10B 117.6 ?
C9B C10B H10B 117.6 ?
N2B C11B C7B 122.9(3) ?
N2B C11B C12B 117.1(3) ?
C7B C11B C12B 120.0(3) ?
N1B C12B C4B 122.5(3) ?
N1B C12B C11B 116.1(3) ?
C4B C12B C11B 121.4(3) ?
C2B C13B H13D 109.5 ?
C2B C13B H13E 109.5 ?
H13D C13B H13E 109.5 ?
C2B C13B H13F 109.5 ?
H13D C13B H13F 109.5 ?
H13E C13B H13F 109.5 ?
C3B C14B H14D 109.5 ?
C3B C14B H14E 109.5 ?
H14D C14B H14E 109.5 ?
C3B C14B H14F 109.5 ?
H14D C14B H14F 109.5 ?
H14E C14B H14F 109.5 ?
C8B C15B H15D 109.5 ?
C8B C15B H15E 109.5 ?
H15D C15B H15E 109.5 ?
C8B C15B H15F 109.5 ?
H15D C15B H15F 109.5 ?
H15E C15B H15F 109.5 ?
C9B C16B H16D 109.5 ?
C9B C16B H16E 109.5 ?
H16D C16B H16E 109.5 ?
C9B C16B H16F 109.5 ?
H16D C16B H16F 109.5 ?
H16E C16B H16F 109.5 ?
O3C N1C O1C 126.6(4) ?
O3C N1C O2C 113.6(4) ?
O1C N1C O2C 119.0(4) ?
O1D N1D O3D 123.1(6) ?
O1D N1D O2D 120.9(5) ?
O3D N1D O2D 115.5(6) ?

loop_
_geom_bond_atom_site_label_1
_geom_bond_atom_site_label_2
_geom_bond_site_symmetry_2
_geom_bond_distance
_geom_bond_publ_flag
Ni1 N1A . 2.054(3) y
Ni1 N2B . 2.067(3) y
Ni1 N1B . 2.071(3) y
Ni1 N2A . 2.079(3) y
Ni1 O2W . 2.085(3) y
Ni1 O1W . 2.100(3) y
O1W H1WA . 0.81(3) ?
O1W H1WB . 0.84(3) ?
O2W H2WA . 0.80(3) ?
O2W H2WB . 0.79(2) ?
N1A C1A . 1.326(4) ?
N1A C12A . 1.360(4) ?
N2A C10A . 1.323(4) ?
N2A C11A . 1.357(4) ?
C1A C2A . 1.390(5) ?
C1A H1A . 0.9300 ?
C2A C3A . 1.379(5) ?
C2A C13A . 1.510(5) ?
C3A C4A . 1.424(5) ?
C3A C14A . 1.494(5) ?
C4A C12A . 1.397(4) ?
C4A C5A . 1.435(5) ?
C5A C6A . 1.335(5) ?
C5A H5A . 0.9300 ?
C6A C7A . 1.421(5) ?
C6A H6A . 0.9300 ?
C7A C11A . 1.404(4) ?
C7A C8A . 1.416(5) ?
C8A C9A . 1.376(5) ?
C8A C15A . 1.505(5) ?
C9A C10A . 1.413(5) ?
C9A C16A . 1.522(6) ?
C10A H10A . 0.9300 ?
C11A C12A . 1.431(4) ?
C13A H13A . 0.9600 ?
C13A H13B . 0.9600 ?
C13A H13C . 0.9600 ?
C14A H14A . 0.9600 ?
C14A H14B . 0.9600 ?
C14A H14C . 0.9600 ?
C15A H15A . 0.9600 ?
C15A H15B . 0.9600 ?
C15A H15C . 0.9600 ?
C16A H16A . 0.9600 ?
C16A H16B . 0.9600 ?
C16A H16C . 0.9600 ?
N1B C1B . 1.330(4) ?
N1B C12B . 1.369(4) ?
N2B C10B . 1.320(4) ?
N2B C11B . 1.355(4) ?
C1B C2B . 1.400(5) ?
C1B H1B . 0.9300 ?
C2B C3B . 1.378(5) ?
C2B C13B . 1.511(5) ?
C3B C4B . 1.411(5) ?
C3B C14B . 1.507(5) ?
C4B C12B . 1.392(4) ?
C4B C5B . 1.442(5) ?
C5B C6B . 1.335(5) ?
C5B H5B . 0.9300 ?
C6B C7B . 1.419(5) ?
C6B H6B . 0.9300 ?
C7B C11B . 1.403(4) ?
C7B C8B . 1.417(5) ?
C8B C9B . 1.365(5) ?
C8B C15B . 1.520(5) ?
C9B C10B . 1.398(5) ?
C9B C16B . 1.511(5) ?
C10B H10B . 0.9300 ?
C11B C12B . 1.431(4) ?
C13B H13D . 0.9600 ?
C13B H13E . 0.9600 ?
C13B H13F . 0.9600 ?
C14B H14D . 0.9600 ?
C14B H14E . 0.9600 ?
C14B H14F . 0.9600 ?
C15B H15D . 0.9600 ?
C15B H15E . 0.9600 ?
C15B H15F . 0.9600 ?
C16B H16D . 0.9600 ?
C16B H16E . 0.9600 ?
C16B H16F . 0.9600 ?
N1C O3C . 1.182(4) ?
N1C O1C . 1.220(4) ?
N1C O2C . 1.223(4) ?
N1D O1D . 1.180(5) ?
N1D O3D . 1.194(6) ?
N1D O2D . 1.218(5) ?
O1X C1X . 1.32(2) ?
O1Y C1Y . 1.30(2) ?
O1Z C1Z . 1.30(2) ?

loop_
_geom_hbond_atom_site_label_D
_geom_hbond_atom_site_label_H
_geom_hbond_atom_site_label_A
_geom_hbond_site_symmetry_A
_geom_hbond_distance_DH
_geom_hbond_distance_HA
_geom_hbond_distance_DA
_geom_hbond_angle_DHA
O1W H1WA O1C . 0.81(3) 2.05(3) 2.842(5) 166(7)
O1W H1WB O1D 3_666 0.84(3) 1.92(3) 2.746(5) 169(5)
O2W H2WA O3C 3_676 0.79(3) 2.12(3) 2.907(6) 173(5)
O2W H2WB O2C . 0.79(3) 1.88(3) 2.638(5) 160(4)
